data_1525155
loop_
_publ_author_name
'Ray, S.P.'
'Stubican, V.S.'
'Cox, D.E.'

_publ_section_title
;
 Neutron diffraction investigation of Zr3 Y4 O12
;
_journal_name_full 'Materials Research Bulletin'
_journal_page_first 1419
_journal_page_last 1423
_journal_volume 15
_journal_year 1980
_chemical_formula_sum 'O12 Y4 Zr3'
_chemical_name_systematic 'Zr (Y4 Zr2) O12'
_space_group_IT_number 148
_symmetry_space_group_name_Hall '-R 3'
_symmetry_space_group_name_H-M 'R -3 :H'
_cell_angle_alpha 90
_cell_angle_beta 90
_cell_angle_gamma 120
_cell_formula_units_Z 3
_cell_length_a 9.729
_cell_length_b 9.729
_cell_length_c 9.103
_cell_volume 746.194
_citation_journal_id_ASTM MRBUAC
_cod_data_source_file Ray_MRBUAC_1980_471.cif
_cod_data_source_block O12Y4Zr3
_cod_original_cell_volume 746.1937
_cod_database_code 1525155

loop_
_symmetry_equiv_pos_as_xyz
x,y,z
-y,x-y,z
-x+y,-x,z
-x,-y,-z
y,-x+y,-z
x-y,x,-z
x+2/3,y+1/3,z+1/3
-y+2/3,x-y+1/3,z+1/3
-x+y+2/3,-x+1/3,z+1/3
-x+2/3,-y+1/3,-z+1/3
y+2/3,-x+y+1/3,-z+1/3
x-y+2/3,x+1/3,-z+1/3
x+1/3,y+2/3,z+2/3
-y+1/3,x-y+2/3,z+2/3
-x+y+1/3,-x+2/3,z+2/3
-x+1/3,-y+2/3,-z+2/3
y+1/3,-x+y+2/3,-z+2/3
x-y+1/3,x+2/3,-z+2/3

loop_
_atom_site_label
_atom_site_type_symbol
_atom_site_fract_x
_atom_site_fract_y
_atom_site_fract_z
_atom_site_occupancy
_atom_site_U_iso_or_equiv
O2 O-2 0.458 0.297 0.224 1 0.0
Zr1 Zr+4 0 0 0 1 0.0
O1 O-2 0.143 0.456 0.268 1 0.0
Zr2 Zr+4 0.408 0.284 -0.018 0.333 0.0
Y1 Y+3 0.408 0.284 -0.018 0.667 0.0
